data_7210572
loop_
_publ_author_name
'Yang, Pan'
'Wu, Xiang Xia'
'Huo, Jian Zhong'
'Ding, Bin'
'Wang, Ying'
'Wang, XiuGuang'

_publ_section_title
;
 Hydrothermal synthesis and characterization of a series of luminescent
 Zn(ii) and Cd(ii) coordination polymers with the new versatile
 multidentate ligand 1,3-di-(1,2,4-triazol-4-yl)benzene
;
_journal_issue 40
_journal_name_full CrystEngComm
_journal_page_first 8097
_journal_paper_doi 10.1039/c3ce40946e
_journal_volume 15
_journal_year 2013
_chemical_formula_moiety 'C20 H16 Cd N12, 2(B F4)'
_chemical_formula_sum 'C20 H16 B2 Cd F8 N12'
_chemical_formula_weight 710.47
_chemical_name_systematic
; 
 ? 
;
_space_group_IT_number 14
_symmetry_cell_setting monoclinic
_symmetry_space_group_name_Hall '-P 2ybc'
_symmetry_space_group_name_H-M 'P 1 21/c 1'
_atom_sites_solution_hydrogens geom
_atom_sites_solution_primary direct
_atom_sites_solution_secondary difmap
_audit_creation_method SHELXL-97
_cell_angle_alpha 90.00
_cell_angle_beta 98.563(10)
_cell_angle_gamma 90.00
_cell_formula_units_Z 4
_cell_length_a 14.287(11)
_cell_length_b 22.046(16)
_cell_length_c 8.268(6)
_cell_measurement_reflns_used 1139
_cell_measurement_temperature 173(2)
_cell_measurement_theta_max 20.53
_cell_measurement_theta_min 2.35
_cell_volume 2575(3)
_computing_structure_refinement 'SHELXL-97 (Sheldrick, 2008)'
_computing_structure_solution 'SHELXS-97 (Sheldrick, 2008)'
_diffrn_ambient_temperature 173(2)
_diffrn_measured_fraction_theta_full 0.996
_diffrn_measured_fraction_theta_max 0.996
_diffrn_radiation_monochromator graphite
_diffrn_radiation_source 'fine-focus sealed tube'
_diffrn_radiation_type MoK\a
_diffrn_radiation_wavelength 0.71073
_diffrn_reflns_av_R_equivalents 0.1077
_diffrn_reflns_av_sigmaI/netI 0.1618
_diffrn_reflns_limit_h_max 13
_diffrn_reflns_limit_h_min -16
_diffrn_reflns_limit_k_max 21
_diffrn_reflns_limit_k_min -26
_diffrn_reflns_limit_l_max 9
_diffrn_reflns_limit_l_min -9
_diffrn_reflns_number 11671
_diffrn_reflns_theta_full 25.00
_diffrn_reflns_theta_max 25.00
_diffrn_reflns_theta_min 1.44
_exptl_absorpt_coefficient_mu 0.944
_exptl_absorpt_correction_T_max 0.9283
_exptl_absorpt_correction_T_min 0.8336
_exptl_absorpt_correction_type multi-scan
_exptl_absorpt_process_details 'SADABS (Bruker, 2000)'
_exptl_crystal_density_diffrn 1.833
_exptl_crystal_density_method 'not measured'
_exptl_crystal_F_000 1400
_exptl_crystal_size_max 0.20
_exptl_crystal_size_mid 0.08
_exptl_crystal_size_min 0.08
_refine_diff_density_max 1.355
_refine_diff_density_min -1.379
_refine_diff_density_rms 0.222
_refine_ls_extinction_coef 0.0057(11)
_refine_ls_extinction_expression Fc^*^=kFc[1+0.001xFc^2^\l^3^/sin(2\q)]^-1/4^
_refine_ls_extinction_method SHELXL
_refine_ls_goodness_of_fit_ref 1.061
_refine_ls_hydrogen_treatment constr
_refine_ls_matrix_type full
_refine_ls_number_parameters 369
_refine_ls_number_reflns 4504
_refine_ls_number_restraints 381
_refine_ls_restrained_S_all 1.135
_refine_ls_R_factor_all 0.1698
_refine_ls_R_factor_gt 0.0910
_refine_ls_shift/su_max 0.000
_refine_ls_shift/su_mean 0.000
_refine_ls_structure_factor_coef Fsqd
_refine_ls_weighting_details 'calc w=1/[\s^2^(Fo^2^)+(0.1363P)^2^+0.0000P] where P=(Fo^2^+2Fc^2^)/3'
_refine_ls_weighting_scheme calc
_refine_ls_wR_factor_gt 0.2301
_refine_ls_wR_factor_ref 0.2697
_reflns_number_gt 2288
_reflns_number_total 4504
_reflns_threshold_expression >2sigma(I)
_cod_data_source_file c3ce40946e.cif
_cod_data_source_block 5
_cod_depositor_comments
;
The following automatic conversions were performed:

'_symmetry_cell_setting' value 'Monoclinic' changed to 'monoclinic'
according to /home/saulius/struct/CIF-dictionaries/cif_core.dic
dictionary named 'cif_core.dic' version 2.4.2 from 2011-04-26.

Automatic conversion script
Id: cif_fix_values 1891 2012-01-12 08:04:46Z andrius 
;
_cod_original_sg_symbol_H-M 'P 21/c'
_cod_database_code 7210572

loop_
_symmetry_equiv_pos_as_xyz
'x, y, z'
'-x, y+1/2, -z+1/2'
'-x, -y, -z'
'x, -y-1/2, z-1/2'

loop_
_atom_site_label
_atom_site_type_symbol
_atom_site_fract_x
_atom_site_fract_y
_atom_site_fract_z
_atom_site_U_iso_or_equiv
_atom_site_adp_type
_atom_site_occupancy
_atom_site_symmetry_multiplicity
_atom_site_calc_flag
_atom_site_refinement_flags
_atom_site_disorder_assembly
_atom_site_disorder_group
B1 B 0.8658(9) 0.4845(6) 0.7016(15) 0.054(6) Uiso 1 1 d D . .
F4 F 0.9071(8) 0.4288(4) 0.7169(13) 0.083(4) Uiso 1 1 d D A .
F1 F 0.9216(16) 0.5228(8) 0.806(3) 0.096(11) Uiso 0.46(3) 1 d PD A 1
F2 F 0.8513(18) 0.5058(9) 0.5492(18) 0.081(10) Uiso 0.46(3) 1 d PD A 1
F3 F 0.7800(12) 0.4807(9) 0.759(3) 0.093(11) Uiso 0.46(3) 1 d PD A 1
F1' F 0.7770(12) 0.4775(9) 0.614(3) 0.125(12) Uiso 0.54(3) 1 d PD A 2
F2' F 0.9160(16) 0.5193(8) 0.605(3) 0.111(11) Uiso 0.54(3) 1 d PD A 2
F3' F 0.8652(17) 0.5113(8) 0.8448(18) 0.096(9) Uiso 0.54(3) 1 d PD A 2
B2 B 0.5413(9) 0.3392(6) 0.1293(15) 0.050(5) Uiso 1 1 d D . .
F5 F 0.6399(9) 0.3420(9) 0.145(2) 0.070(8) Uiso 0.52(2) 1 d PD B 3
F6 F 0.5060(13) 0.3224(9) -0.0258(17) 0.080(8) Uiso 0.52(2) 1 d PD B 3
F7 F 0.5253(16) 0.2910(8) 0.229(2) 0.102(10) Uiso 0.52(2) 1 d PD B 3
F8 F 0.5096(16) 0.3907(7) 0.179(3) 0.098(9) Uiso 0.52(2) 1 d PD B 3
F5' F 0.4541(12) 0.3179(10) 0.145(3) 0.093(10) Uiso 0.48(2) 1 d PD B 4
F6' F 0.6079(13) 0.2979(9) 0.151(2) 0.074(8) Uiso 0.48(2) 1 d PD B 4
F7' F 0.5355(18) 0.3673(12) -0.022(2) 0.134(13) Uiso 0.48(2) 1 d PD B 4
F8' F 0.5608(17) 0.3866(8) 0.241(3) 0.095(10) Uiso 0.48(2) 1 d PD B 4
C1 C -0.1727(11) 0.9080(6) -0.326(2) 0.043(4) Uani 1 1 d . . .
C2 C -0.1399(10) 0.9666(6) -0.2938(18) 0.033(4) Uani 1 1 d . . .
H2 H -0.0767 0.9748 -0.2449 0.039 Uiso 1 1 calc R . .
C3 C -0.2050(12) 1.0121(6) -0.337(2) 0.045(4) Uani 1 1 d . . .
C4 C -0.2934(12) 1.0030(7) -0.413(2) 0.047(4) Uani 1 1 d . . .
H4 H -0.3332 1.0369 -0.4442 0.056 Uiso 1 1 calc R . .
C5 C -0.3276(13) 0.9442(8) -0.447(2) 0.054(5) Uani 1 1 d . . .
H5 H -0.3909 0.9377 -0.4979 0.065 Uiso 1 1 calc R . .
C6 C -0.2667(11) 0.8951(8) -0.404(2) 0.050(5) Uani 1 1 d . . .
H6 H -0.2872 0.8545 -0.4264 0.060 Uiso 1 1 calc R . .
C7 C -0.0634(10) 0.8376(7) -0.1457(18) 0.033(4) Uani 1 1 d . . .
H7 H -0.0792 0.8500 -0.0431 0.040 Uiso 1 1 calc R . .
C8 C -0.0651(10) 0.8290(7) -0.4035(18) 0.032(4) Uani 1 1 d . . .
H8 H -0.0822 0.8334 -0.5184 0.038 Uiso 1 1 calc R . .
C9 C -0.1526(12) 1.1083(6) -0.176(2) 0.043(4) Uani 1 1 d . . .
H9 H -0.1632 1.0945 -0.0709 0.052 Uiso 1 1 calc R . .
C10 C -0.1435(11) 1.1103(6) -0.430(2) 0.041(4) Uani 1 1 d . . .
H10 H -0.1463 1.0987 -0.5417 0.049 Uiso 1 1 calc R . .
C11 C 0.4449(10) 0.6309(7) 0.3684(18) 0.035(4) Uani 1 1 d . . .
C12 C 0.5237(13) 0.6588(9) 0.446(2) 0.055(5) Uani 1 1 d . . .
H12 H 0.5205 0.7001 0.4781 0.065 Uiso 1 1 calc R . .
C13 C 0.6088(12) 0.6278(8) 0.479(2) 0.052(5) Uani 1 1 d . . .
C14 C 0.6158(12) 0.5691(7) 0.432(2) 0.049(5) Uani 1 1 d . . .
H14 H 0.6746 0.5482 0.4506 0.058 Uiso 1 1 calc R . .
C15 C 0.5326(11) 0.5402(7) 0.356(2) 0.056(5) Uani 1 1 d . . .
H15 H 0.5357 0.4989 0.3247 0.067 Uiso 1 1 calc R . .
C16 C 0.4481(12) 0.5697(7) 0.326(2) 0.051(5) Uani 1 1 d . . .
H16 H 0.3925 0.5490 0.2776 0.061 Uiso 1 1 calc R . .
C17 C 0.3070(10) 0.6804(7) 0.4595(19) 0.037(4) Uani 1 1 d . . .
H17 H 0.3256 0.6736 0.5732 0.044 Uiso 1 1 calc R . .
C18 C 0.3095(11) 0.6798(6) 0.2012(18) 0.034(4) Uani 1 1 d . . .
H18 H 0.3286 0.6731 0.0974 0.041 Uiso 1 1 calc R . .
C19 C 0.7082(16) 0.7193(10) 0.561(3) 0.096(9) Uani 1 1 d . . .
H19 H 0.6686 0.7482 0.4989 0.116 Uiso 1 1 calc R . .
C20 C 0.7619(13) 0.6365(8) 0.667(2) 0.055(5) Uani 1 1 d . . .
H20 H 0.7679 0.5953 0.7013 0.067 Uiso 1 1 calc R . .
Cd1 Cd 0.11109(6) 0.75295(4) 0.03095(11) 0.0200(4) Uani 1 1 d . . .
N1 N 0.0000(9) 0.7924(5) -0.3336(15) 0.034(3) Uani 1 1 d . . .
N2 N -0.0006(9) 0.7980(5) -0.1665(15) 0.035(3) Uani 1 1 d . . .
N3 N -0.1038(9) 0.8590(5) -0.2942(16) 0.038(3) Uani 1 1 d . . .
N4 N -0.1178(9) 1.1636(5) -0.3704(16) 0.036(3) Uani 1 1 d . . .
N5 N -0.1237(9) 1.1630(5) -0.2043(14) 0.033(3) Uani 1 1 d . . .
N6 N -0.1653(9) 1.0744(5) -0.3096(16) 0.037(3) Uani 1 1 d . . .
N7 N 0.2303(9) 0.7084(5) 0.2272(15) 0.035(3) Uani 1 1 d . . .
N8 N 0.2310(9) 0.7080(5) 0.3977(15) 0.037(3) Uani 1 1 d . . .
N9 N 0.3564(8) 0.6625(6) 0.3432(13) 0.030(3) Uani 1 1 d . . .
N10 N 0.8227(11) 0.6787(7) 0.716(2) 0.068(5) Uani 1 1 d . . .
N11 N 0.7877(12) 0.7319(7) 0.655(3) 0.090(7) Uani 1 1 d . . .
N12 N 0.6904(10) 0.6585(7) 0.5648(19) 0.057(4) Uani 1 1 d . . .

loop_
_atom_site_aniso_label
_atom_site_aniso_U_11
_atom_site_aniso_U_22
_atom_site_aniso_U_33
_atom_site_aniso_U_23
_atom_site_aniso_U_13
_atom_site_aniso_U_12
C1 0.036(10) 0.020(8) 0.074(12) -0.002(8) 0.006(9) -0.006(7)
C2 0.023(8) 0.031(9) 0.044(10) 0.007(7) 0.005(7) 0.005(7)
C3 0.056(12) 0.018(8) 0.060(12) -0.005(8) 0.008(9) -0.001(8)
C4 0.041(11) 0.040(10) 0.057(12) 0.000(8) 0.002(9) 0.006(8)
C5 0.048(12) 0.055(12) 0.054(12) -0.003(9) -0.007(9) -0.011(10)
C6 0.035(10) 0.038(10) 0.074(13) -0.002(9) 0.000(9) 0.003(8)
C7 0.033(9) 0.040(9) 0.026(8) -0.004(7) 0.000(7) 0.017(8)
C8 0.025(8) 0.042(9) 0.027(8) -0.001(7) -0.001(7) 0.003(7)
C9 0.076(13) 0.015(8) 0.043(10) -0.005(7) 0.020(9) -0.001(8)
C10 0.040(10) 0.024(8) 0.058(11) -0.003(8) 0.003(8) 0.000(7)
C11 0.025(9) 0.050(10) 0.030(9) -0.007(7) 0.000(7) 0.011(8)
C12 0.054(13) 0.062(12) 0.053(11) 0.001(10) 0.025(10) 0.013(10)
C13 0.046(11) 0.038(10) 0.069(12) 0.000(9) -0.003(10) 0.005(9)
C14 0.033(10) 0.033(9) 0.077(13) -0.009(9) 0.000(9) 0.004(8)
C15 0.035(10) 0.028(9) 0.101(16) -0.022(9) -0.004(10) -0.002(8)
C16 0.039(11) 0.034(9) 0.079(14) -0.016(9) 0.008(9) 0.005(8)
C17 0.015(8) 0.060(11) 0.031(9) 0.005(8) -0.010(7) 0.004(8)
C18 0.047(10) 0.030(8) 0.025(8) 0.006(7) 0.004(7) 0.002(7)
C19 0.078(17) 0.061(14) 0.13(2) 0.031(14) -0.043(15) -0.041(13)
C20 0.052(12) 0.037(10) 0.072(13) -0.009(9) -0.011(10) 0.013(9)
Cd1 0.0205(6) 0.0161(6) 0.0224(6) 0.0012(5) 0.0000(3) -0.0006(5)
N1 0.040(8) 0.030(7) 0.031(7) 0.004(6) 0.000(6) -0.004(6)
N2 0.043(8) 0.028(7) 0.031(7) -0.004(6) -0.006(6) 0.015(6)
N3 0.040(8) 0.018(7) 0.056(9) -0.002(6) 0.008(7) -0.001(6)
N4 0.042(8) 0.020(7) 0.047(9) 0.006(6) 0.010(6) -0.003(6)
N5 0.046(8) 0.025(7) 0.026(7) -0.008(5) 0.001(6) 0.005(6)
N6 0.042(9) 0.015(6) 0.056(9) 0.006(6) 0.014(7) 0.002(6)
N7 0.037(8) 0.026(7) 0.042(8) -0.007(6) 0.001(6) 0.004(6)
N8 0.032(8) 0.041(8) 0.036(8) -0.008(6) 0.004(6) -0.004(6)
N9 0.026(7) 0.047(8) 0.016(6) 0.000(6) 0.002(5) 0.005(6)
N10 0.041(10) 0.062(11) 0.094(13) -0.011(10) -0.008(9) -0.008(8)
N11 0.053(11) 0.044(10) 0.16(2) 0.029(11) -0.023(12) -0.007(8)
N12 0.048(10) 0.058(10) 0.063(10) 0.011(8) 0.004(8) -0.009(8)

loop_
_atom_type_symbol
_atom_type_description
_atom_type_scat_dispersion_real
_atom_type_scat_dispersion_imag
_atom_type_scat_source
C C 0.0033 0.0016 'International Tables Vol C Tables 4.2.6.8 and 6.1.1.4'
H H 0.0000 0.0000 'International Tables Vol C Tables 4.2.6.8 and 6.1.1.4'
N N 0.0061 0.0033 'International Tables Vol C Tables 4.2.6.8 and 6.1.1.4'
F F 0.0171 0.0103 'International Tables Vol C Tables 4.2.6.8 and 6.1.1.4'
Cd Cd -0.8075 1.2024 'International Tables Vol C Tables 4.2.6.8 and 6.1.1.4'
B B 0.0013 0.0007 'International Tables Vol C Tables 4.2.6.8 and 6.1.1.4'

loop_
_geom_angle_atom_site_label_1
_geom_angle_atom_site_label_2
_geom_angle_atom_site_label_3
_geom_angle
_geom_angle_site_symmetry_1
_geom_angle_site_symmetry_3
F3' B1 F2 131.9(15) . .
F3' B1 F4 112.3(11) . .
F2 B1 F4 114.2(11) . .
F3' B1 F1' 113.2(12) . .
F2 B1 F1' 62.6(12) . .
F4 B1 F1' 107.5(11) . .
F3' B1 F1 41.0(11) . .
F2 B1 F1 111.7(12) . .
F4 B1 F1 107.1(11) . .
F1' B1 F1 143.6(14) . .
F3' B1 F3 66.1(12) . .
F2 B1 F3 109.1(11) . .
F4 B1 F3 107.9(11) . .
F1' B1 F3 51.5(12) . .
F1 B1 F3 106.4(11) . .
F3' B1 F2' 110.1(11) . .
F2 B1 F2' 43.8(11) . .
F4 B1 F2' 107.4(11) . .
F1' B1 F2' 106.0(11) . .
F1 B1 F2' 73.7(12) . .
F3 B1 F2' 142.8(14) . .
F6' B2 F8 146.8(14) . .
F6' B2 F5' 113.9(11) . .
F8 B2 F5' 84.6(13) . .
F6' B2 F6 95.7(13) . .
F8 B2 F6 115.9(12) . .
F5' B2 F6 77.2(13) . .
F6' B2 F7 64.3(11) . .
F8 B2 F7 112.5(12) . .
F5' B2 F7 56.1(11) . .
F6 B2 F7 106.5(11) . .
F6' B2 F7' 112.2(12) . .
F8 B2 F7' 85.4(14) . .
F5' B2 F7' 108.0(11) . .
F6 B2 F7' 46.1(12) . .
F7 B2 F7' 152.5(14) . .
F6' B2 F8' 111.1(11) . .
F8 B2 F8' 35.7(11) . .
F5' B2 F8' 107.1(11) . .
F6 B2 F8' 147.0(13) . .
F7 B2 F8' 102.4(14) . .
F7' B2 F8' 103.9(11) . .
F6' B2 F5 46.8(10) . .
F8 B2 F5 108.8(11) . .
F5' B2 F5 159.1(13) . .
F6 B2 F5 109.2(11) . .
F7 B2 F5 103.3(10) . .
F7' B2 F5 89.4(13) . .
F8' B2 F5 78.7(12) . .
C2 C1 C6 122.7(15) . .
C2 C1 N3 117.1(13) . .
C6 C1 N3 119.8(13) . .
C3 C2 C1 115.6(14) . .
C3 C2 H2 122.2 . .
C1 C2 H2 122.2 . .
C4 C3 C2 124.5(15) . .
C4 C3 N6 121.3(14) . .
C2 C3 N6 113.9(14) . .
C3 C4 C5 120.6(16) . .
C3 C4 H4 119.7 . .
C5 C4 H4 119.7 . .
C6 C5 C4 118.7(16) . .
C6 C5 H5 120.7 . .
C4 C5 H5 120.7 . .
C5 C6 C1 117.8(15) . .
C5 C6 H6 121.1 . .
C1 C6 H6 121.1 . .
N2 C7 N3 109.1(13) . .
N2 C7 H7 125.5 . .
N3 C7 H7 125.5 . .
N1 C8 N3 110.8(13) . .
N1 C8 H8 124.6 . .
N3 C8 H8 124.6 . .
N5 C9 N6 112.0(14) . .
N5 C9 H9 124.0 . .
N6 C9 H9 124.0 . .
N4 C10 N6 109.2(15) . .
N4 C10 H10 125.4 . .
N6 C10 H10 125.4 . .
C12 C11 C16 120.1(15) . .
C12 C11 N9 120.0(14) . .
C16 C11 N9 119.7(14) . .
C11 C12 C13 120.6(17) . .
C11 C12 H12 119.7 . .
C13 C12 H12 119.7 . .
C14 C13 C12 121.0(17) . .
C14 C13 N12 119.9(15) . .
C12 C13 N12 119.1(16) . .
C13 C14 C15 117.5(15) . .
C13 C14 H14 121.2 . .
C15 C14 H14 121.2 . .
C16 C15 C14 122.2(15) . .
C16 C15 H15 118.9 . .
C14 C15 H15 118.9 . .
C15 C16 C11 118.4(15) . .
C15 C16 H16 120.8 . .
C11 C16 H16 120.8 . .
N8 C17 N9 111.1(14) . .
N8 C17 H17 124.4 . .
N9 C17 H17 124.4 . .
N9 C18 N7 108.8(13) . .
N9 C18 H18 125.6 . .
N7 C18 H18 125.6 . .
N11 C19 N12 110.0(19) . .
N11 C19 H19 125.0 . .
N12 C19 H19 125.0 . .
N10 C20 N12 110.7(16) . .
N10 C20 H20 124.7 . .
N12 C20 H20 124.7 . .
N1 Cd1 N2 94.4(4) 4_576 .
N1 Cd1 N5 92.4(4) 4_576 3_575
N2 Cd1 N5 94.2(4) . 3_575
N1 Cd1 N8 175.4(4) 4_576 4_575
N2 Cd1 N8 89.2(4) . 4_575
N5 Cd1 N8 90.1(4) 3_575 4_575
N1 Cd1 N7 88.0(4) 4_576 .
N2 Cd1 N7 177.7(5) . .
N5 Cd1 N7 85.8(4) 3_575 .
N8 Cd1 N7 88.5(4) 4_575 .
N1 Cd1 N4 90.0(4) 4_576 2_544
N2 Cd1 N4 92.4(4) . 2_544
N5 Cd1 N4 172.7(4) 3_575 2_544
N8 Cd1 N4 87.0(4) 4_575 2_544
N7 Cd1 N4 87.4(4) . 2_544
C8 N1 N2 106.0(12) . .
C8 N1 Cd1 123.6(10) . 4_575
N2 N1 Cd1 129.0(9) . 4_575
C7 N2 N1 107.6(11) . .
C7 N2 Cd1 128.1(10) . .
N1 N2 Cd1 123.6(9) . .
C8 N3 C7 106.3(12) . .
C8 N3 C1 126.3(14) . .
C7 N3 C1 127.2(14) . .
C10 N4 N5 108.2(12) . .
C10 N4 Cd1 124.3(11) . 2_554
N5 N4 Cd1 124.9(8) . 2_554
C9 N5 N4 104.9(11) . .
C9 N5 Cd1 128.2(10) . 3_575
N4 N5 Cd1 126.1(8) . 3_575
C9 N6 C10 105.7(13) . .
C9 N6 C3 130.3(13) . .
C10 N6 C3 123.7(14) . .
C18 N7 N8 106.1(12) . .
C18 N7 Cd1 128.3(10) . .
N8 N7 Cd1 125.6(9) . .
C17 N8 N7 106.4(13) . .
C17 N8 Cd1 128.6(11) . 4_576
N7 N8 Cd1 125.0(9) . 4_576
C18 N9 C17 107.6(12) . .
C18 N9 C11 126.2(13) . .
C17 N9 C11 126.1(12) . .
C20 N10 N11 108.5(16) . .
C19 N11 N10 106.2(17) . .
C20 N12 C19 104.4(16) . .
C20 N12 C13 129.5(16) . .
C19 N12 C13 126.1(16) . .

loop_
_geom_bond_atom_site_label_1
_geom_bond_atom_site_label_2
_geom_bond_distance
_geom_bond_site_symmetry_2
B1 F3' 1.324(13) .
B1 F2 1.332(13) .
B1 F4 1.360(12) .
B1 F1' 1.372(13) .
B1 F1 1.373(13) .
B1 F3 1.382(13) .
B1 F2' 1.384(13) .
B2 F6' 1.310(13) .
B2 F8 1.311(13) .
B2 F5' 1.355(13) .
B2 F6 1.358(13) .
B2 F7 1.387(13) .
B2 F7' 1.388(13) .
B2 F8' 1.393(13) .
B2 F5 1.397(13) .
C1 C2 1.386(19) .
C1 C6 1.43(2) .
C1 N3 1.458(19) .
C2 C3 1.38(2) .
C2 H2 0.9500 .
C3 C4 1.34(2) .
C3 N6 1.490(18) .
C4 C5 1.40(2) .
C4 H4 0.9500 .
C5 C6 1.40(2) .
C5 H5 0.9500 .
C6 H6 0.9500 .
C7 N2 1.280(17) .
C7 N3 1.362(17) .
C7 H7 0.9500 .
C8 N1 1.300(17) .
C8 N3 1.307(18) .
C8 H8 0.9500 .
C9 N5 1.308(18) .
C9 N6 1.327(18) .
C9 H9 0.9500 .
C10 N4 1.308(17) .
C10 N6 1.347(19) .
C10 H10 0.9500 .
C11 C12 1.36(2) .
C11 C16 1.40(2) .
C11 N9 1.432(17) .
C12 C13 1.39(2) .
C12 H12 0.9500 .
C13 C14 1.36(2) .
C13 N12 1.44(2) .
C14 C15 1.41(2) .
C14 H14 0.9500 .
C15 C16 1.36(2) .
C15 H15 0.9500 .
C16 H16 0.9500 .
C17 N8 1.282(17) .
C17 N9 1.335(18) .
C17 H17 0.9500 .
C18 N9 1.319(17) .
C18 N7 1.341(18) .
C18 H18 0.9500 .
C19 N11 1.31(2) .
C19 N12 1.36(2) .
C19 H19 0.9500 .
C20 N10 1.29(2) .
C20 N12 1.32(2) .
C20 H20 0.9500 .
Cd1 N1 2.302(13) 4_576
Cd1 N2 2.329(11) .
Cd1 N5 2.333(11) 3_575
Cd1 N8 2.335(13) 4_575
Cd1 N7 2.382(12) .
Cd1 N4 2.385(11) 2_544
N1 N2 1.389(16) .
N1 Cd1 2.302(13) 4_575
N4 N5 1.389(16) .
N4 Cd1 2.385(11) 2_554
N5 Cd1 2.333(11) 3_575
N7 N8 1.408(17) .
N8 Cd1 2.335(13) 4_576
N10 N11 1.34(2) .
